data_7106878
loop_
_publ_author_name
'Seiji Shirakawa'
'Shogo J. Terao'
'Rongjun He'
'Keiji Maruoka'

_publ_section_title
;
 Diastereo- and enantioselective conjugate addition of a-substituted
 nitroacetates to maleimides under base-free neutral phase-transfer
 conditions
;
_journal_name_full Chem.Commun.
_journal_page_first 10557
_journal_paper_doi 10.1039/c1cc14043d
_journal_volume 47
_journal_year 2011
_chemical_formula_moiety 'C22 H21 Br N2 O6 '
_chemical_formula_sum 'C22 H21 Br N2 O6'
_chemical_formula_weight 489.32
_space_group_IT_number 19
_symmetry_cell_setting orthorhombic
_symmetry_Int_Tables_number 19
_symmetry_space_group_name_Hall 'P 2ac 2ab'
_symmetry_space_group_name_H-M 'P 21 21 21'
_cell_angle_alpha 90.0000
_cell_angle_beta 90.0000
_cell_angle_gamma 90.0000
_cell_formula_units_Z 4
_cell_length_a 6.21622(15)
_cell_length_b 14.1578(3)
_cell_length_c 24.7401(7)
_cell_measurement_reflns_used 12318
_cell_measurement_temperature 123.1
_cell_measurement_theta_max 68.2
_cell_measurement_theta_min 3.1
_cell_volume 2177.33(9)
_computing_cell_refinement PROCESS-AUTO
_computing_data_collection PROCESS-AUTO
_computing_data_reduction CrystalStructure
_computing_publication_material 'CrystalStructure 3.8'
_computing_structure_refinement SHELXL
_computing_structure_solution SIR97
_diffrn_detector_area_resol_mean 5.00
_diffrn_measured_fraction_theta_full 0.999
_diffrn_measured_fraction_theta_max 0.999
_diffrn_measurement_device_type 'Rigaku RAXIS-RAPID'
_diffrn_measurement_method \w
_diffrn_radiation_type 'Cu K\a'
_diffrn_radiation_wavelength 1.54187
_diffrn_reflns_av_R_equivalents 0.121
_diffrn_reflns_limit_h_max 7
_diffrn_reflns_limit_h_min -7
_diffrn_reflns_limit_k_max 17
_diffrn_reflns_limit_k_min -17
_diffrn_reflns_limit_l_max 29
_diffrn_reflns_limit_l_min -29
_diffrn_reflns_number 21656
_diffrn_reflns_theta_full 68.24
_diffrn_reflns_theta_max 68.24
_exptl_absorpt_coefficient_mu 2.936
_exptl_absorpt_correction_T_max 0.746
_exptl_absorpt_correction_T_min 0.256
_exptl_absorpt_correction_type multi-scan
_exptl_absorpt_process_details
;
Higashi, T. (1995). Program for Absorption Correction.
Rigaku Corporation, Tokyo, Japan.
;
_exptl_crystal_colour colorless
_exptl_crystal_density_diffrn 1.493
_exptl_crystal_density_method 'not measured'
_exptl_crystal_description needle
_exptl_crystal_F_000 1000.00
_exptl_crystal_size_max 0.40
_exptl_crystal_size_mid 0.20
_exptl_crystal_size_min 0.10
_refine_diff_density_max 1.04
_refine_diff_density_min -0.41
_refine_ls_abs_structure_details 'Flack, H. D. (1983), Acta Cryst. A39, 876-881. 1671 Friedel Pairs'
_refine_ls_abs_structure_Flack -0.03(2)
_refine_ls_extinction_method none
_refine_ls_goodness_of_fit_ref 1.076
_refine_ls_hydrogen_treatment refall
_refine_ls_number_parameters 281
_refine_ls_number_reflns 3992
_refine_ls_R_factor_gt 0.0508
_refine_ls_shift/su_max 0.0010
_refine_ls_structure_factor_coef Fsqd
_refine_ls_weighting_details 'w = 1/[\s^2^(Fo^2^)+(0.0626P)^2^+0.0000P] where P=(Fo^2^+2Fc^2^)/3'
_refine_ls_weighting_scheme calc
_refine_ls_wR_factor_ref 0.1326
_reflns_number_gt 3609
_reflns_number_total 3992
_reflns_threshold_expression F^2^>2.0\s(F^2^)
_cod_data_source_file c1cc14043d.txt
_cod_data_source_block '_0731'
_cod_original_cell_volume 2177.32(9)
_cod_original_formula_sum 'C22 H21 Br N2 O6 '
_cod_database_code 7106878

loop_
_symmetry_equiv_pos_site_id
_symmetry_equiv_pos_as_xyz
1 +X,+Y,+Z
2 1/2+X,1/2-Y,-Z
3 -X,1/2+Y,1/2-Z
4 1/2-X,-Y,1/2+Z

loop_
_atom_site_label
_atom_site_type_symbol
_atom_site_fract_x
_atom_site_fract_y
_atom_site_fract_z
_atom_site_U_iso_or_equiv
_atom_site_adp_type
_atom_site_occupancy
_atom_site_symmetry_multiplicity
_atom_site_calc_flag
_atom_site_refinement_flags
Br(1) Br -0.06308(8) 1.19935(3) 0.53746(2) 0.04576(18) Uani 1.00 1 d .
O(1) O 0.6742(5) 0.66001(19) 0.64326(10) 0.0325(7) Uani 1.00 1 d .
O(2) O 0.4917(4) 0.92274(17) 0.67272(10) 0.0247(6) Uani 1.00 1 d .
O(3) O 0.2974(4) 0.64528(18) 0.55538(9) 0.0254(6) Uani 1.00 1 d .
O(4) O 0.8241(4) 0.7155(2) 0.57107(10) 0.0286(6) Uani 1.00 1 d .
O(5) O 0.0832(5) 0.61567(19) 0.73076(10) 0.0304(6) Uani 1.00 1 d .
O(13) O 0.8296(5) 0.8724(2) 0.65712(12) 0.0374(7) Uani 1.00 1 d .
N(1) N 0.1653(5) 0.6118(2) 0.64052(12) 0.0224(7) Uani 1.00 1 d .
N(8) N 0.6900(5) 0.7185(2) 0.60708(12) 0.0221(7) Uani 1.00 1 d .
C(6) C 0.2600(6) 0.6690(2) 0.60159(14) 0.0203(8) Uani 1.00 1 d .
C(10) C 0.0451(7) 1.0052(2) 0.52414(15) 0.0296(9) Uani 1.00 1 d .
C(11) C 0.6380(6) 0.8690(2) 0.64968(14) 0.0225(8) Uani 1.00 1 d .
C(12) C 0.3126(6) 0.7634(2) 0.62736(14) 0.0194(7) Uani 1.00 1 d .
C(14) C 0.5325(6) 0.8019(2) 0.60916(13) 0.0197(7) Uani 1.00 1 d .
C(15) C 0.3288(7) 1.1031(2) 0.56118(16) 0.0279(9) Uani 1.00 1 d .
C(16) C 0.1204(7) 1.0919(2) 0.54165(16) 0.0288(9) Uani 1.00 1 d .
C(17) C 0.1625(6) 0.6527(2) 0.69096(15) 0.0237(8) Uani 1.00 1 d .
C(18) C 0.4587(7) 1.0232(2) 0.56487(15) 0.0270(9) Uani 1.00 1 d .
C(19) C 0.5288(6) 0.8484(2) 0.55258(13) 0.0211(8) Uani 1.00 1 d .
C(20) C 0.2681(6) 0.7483(2) 0.68791(14) 0.0211(8) Uani 1.00 1 d .
C(21) C 0.5673(8) 0.9976(2) 0.70869(15) 0.0302(9) Uani 1.00 1 d .
C(22) C 0.3821(6) 0.9352(2) 0.54906(14) 0.0222(8) Uani 1.00 1 d .
C(23) C 0.0722(7) 0.5189(2) 0.62866(16) 0.0273(8) Uani 1.00 1 d .
C(24) C 0.1522(8) 0.3681(2) 0.67893(17) 0.0392(11) Uani 1.00 1 d .
C(25) C 0.5542(9) 0.3533(3) 0.63308(19) 0.0455(12) Uani 1.00 1 d .
C(26) C 0.2229(7) 0.4379(2) 0.64334(14) 0.0253(9) Uani 1.00 1 d .
C(27) C 0.1772(6) 0.9271(2) 0.52888(14) 0.0249(8) Uani 1.00 1 d .
C(28) C 0.4838(9) 0.2853(2) 0.66921(19) 0.0454(13) Uani 1.00 1 d .
C(29) C 0.4251(8) 0.4303(2) 0.62083(17) 0.0332(9) Uani 1.00 1 d .
C(30) C 0.2813(9) 0.2923(3) 0.69129(18) 0.0444(12) Uani 1.00 1 d .
C(31) C 0.3757(8) 1.0344(3) 0.7371(2) 0.0487(13) Uani 1.00 1 d .
H(1) H 0.0134 0.3729 0.6948 0.047 Uiso 1.00 1 c R
H(2) H 0.6916 0.3473 0.6166 0.055 Uiso 1.00 1 c R
H(3) H 0.5749 0.2340 0.6787 0.055 Uiso 1.00 1 c R
H(4) H 0.4760 0.4778 0.5969 0.040 Uiso 1.00 1 c R
H(5) H 0.2306 0.2446 0.7151 0.053 Uiso 1.00 1 c R
H(6) H -0.0949 0.9995 0.5091 0.035 Uiso 1.00 1 c R
H(7) H 0.3810 1.1634 0.5717 0.033 Uiso 1.00 1 c R
H(8) H 0.6012 1.0289 0.5784 0.032 Uiso 1.00 1 c R
H(9) H 0.1253 0.8670 0.5180 0.030 Uiso 1.00 1 c R
H(10) H 0.4037 0.7492 0.7089 0.025 Uiso 1.00 1 c R
H(11) H 0.1711 0.7980 0.7021 0.025 Uiso 1.00 1 c R
H(12) H 0.6373 1.0485 0.6876 0.036 Uiso 1.00 1 c R
H(13) H 0.6725 0.9721 0.7349 0.036 Uiso 1.00 1 c R
H(14) H 0.6771 0.8674 0.5428 0.025 Uiso 1.00 1 c R
H(15) H 0.4802 0.8011 0.5258 0.025 Uiso 1.00 1 c R
H(16) H 0.3126 1.0861 0.7161 0.058 Uiso 1.00 1 c R
H(17) H 0.4179 1.0578 0.7729 0.058 Uiso 1.00 1 c R
H(18) H 0.2697 0.9837 0.7413 0.058 Uiso 1.00 1 c R
H(19) H 0.0377 0.5152 0.5897 0.033 Uiso 1.00 1 c R
H(20) H -0.0638 0.5117 0.6491 0.033 Uiso 1.00 1 c R
H(21) H 0.2020 0.8092 0.6141 0.023 Uiso 1.00 1 c R

loop_
_atom_site_aniso_label
_atom_site_aniso_U_11
_atom_site_aniso_U_22
_atom_site_aniso_U_33
_atom_site_aniso_U_12
_atom_site_aniso_U_13
_atom_site_aniso_U_23
Br(1) 0.0355(3) 0.0266(2) 0.0753(3) 0.0100(2) 0.0044(2) 0.0092(2)
O(1) 0.0351(18) 0.0275(15) 0.0351(14) 0.0093(13) 0.0039(13) 0.0102(12)
O(2) 0.0256(17) 0.0246(13) 0.0241(13) 0.0017(11) 0.0007(11) -0.0073(11)
O(3) 0.0270(16) 0.0272(14) 0.0222(12) 0.0021(12) 0.0018(12) -0.0034(11)
O(4) 0.0239(15) 0.0375(16) 0.0244(12) 0.0108(13) 0.0063(11) -0.0014(11)
O(5) 0.0300(17) 0.0326(15) 0.0287(14) 0.0008(14) 0.0069(13) 0.0094(11)
O(13) 0.0217(18) 0.0439(18) 0.0466(17) 0.0012(14) 0.0008(14) -0.0195(14)
N(1) 0.0186(18) 0.0225(16) 0.0262(15) 0.0001(14) 0.0027(13) 0.0021(12)
N(8) 0.0210(18) 0.0212(17) 0.0242(15) 0.0038(14) -0.0051(14) -0.0007(13)
C(6) 0.014(2) 0.0199(18) 0.0269(18) 0.0026(15) 0.0011(15) 0.0012(14)
C(10) 0.029(2) 0.027(2) 0.033(2) 0.0015(18) -0.0003(19) 0.0031(16)
C(11) 0.020(2) 0.025(2) 0.0225(17) 0.0011(16) 0.0063(15) 0.0003(15)
C(12) 0.018(2) 0.0165(17) 0.0238(18) 0.0022(15) 0.0006(16) 0.0017(14)
C(14) 0.019(2) 0.0186(17) 0.0210(16) 0.0082(17) 0.0082(14) 0.0009(14)
C(15) 0.029(2) 0.0200(19) 0.035(2) -0.0024(18) 0.0029(18) -0.0013(16)
C(16) 0.030(2) 0.0196(19) 0.037(2) 0.0059(16) 0.0039(18) 0.0075(16)
C(17) 0.0116(19) 0.032(2) 0.0277(18) 0.0058(17) -0.0057(16) 0.0062(16)
C(18) 0.028(2) 0.0230(19) 0.0297(19) -0.0020(19) 0.0035(18) 0.0024(15)
C(19) 0.022(2) 0.0232(19) 0.0182(17) 0.0042(16) 0.0005(15) -0.0012(14)
C(20) 0.021(2) 0.0227(18) 0.0200(17) -0.0001(16) 0.0017(16) 0.0000(14)
C(21) 0.032(2) 0.027(2) 0.031(2) -0.003(2) 0.0011(19) -0.0139(16)
C(22) 0.032(2) 0.0174(17) 0.0175(17) 0.0004(16) 0.0019(16) 0.0037(14)
C(23) 0.027(2) 0.0205(18) 0.034(2) -0.0000(19) -0.0044(19) 0.0012(15)
C(24) 0.049(3) 0.026(2) 0.042(2) -0.005(2) -0.003(2) -0.0004(18)
C(25) 0.041(2) 0.041(2) 0.054(2) 0.020(2) -0.005(2) -0.009(2)
C(26) 0.029(2) 0.0229(19) 0.0244(18) -0.0022(18) -0.0031(17) -0.0027(15)
C(27) 0.030(2) 0.0230(19) 0.0218(18) -0.0012(17) -0.0057(17) 0.0011(14)
C(28) 0.064(3) 0.021(2) 0.051(2) 0.014(2) -0.020(2) -0.0040(19)
C(29) 0.037(2) 0.025(2) 0.037(2) 0.003(2) -0.000(2) 0.0018(17)
C(30) 0.062(3) 0.028(2) 0.043(2) 0.005(2) -0.005(2) 0.0075(19)
C(31) 0.051(3) 0.039(2) 0.056(2) -0.000(2) 0.019(2) -0.027(2)

loop_
_atom_type_symbol
_atom_type_description
_atom_type_scat_dispersion_real
_atom_type_scat_dispersion_imag
_atom_type_scat_source
C C 0.018 0.009
;
International Tables for Crystallography
(1992, Vol. C, Tables 4.2.6.8 and 6.1.1.4)
;
H H 0.000 0.000
;
International Tables for Crystallography
(1992, Vol. C, Table 6.1.1.4)
;
Br Br -0.676 1.280
;
International Tables for Crystallography
(1992, Vol. C, Tables 4.2.6.8 and 6.1.1.4)
;
N N 0.031 0.018
;
International Tables for Crystallography
(1992, Vol. C, Tables 4.2.6.8 and 6.1.1.4)
;
O O 0.049 0.032
;
International Tables for Crystallography
(1992, Vol. C, Tables 4.2.6.8 and 6.1.1.4)
;

loop_
_geom_angle_atom_site_label_1
_geom_angle_atom_site_label_2
_geom_angle_atom_site_label_3
_geom_angle
_geom_angle_publ_flag
C(11) O(2) C(21) 117.5(3) yes
C(6) N(1) C(17) 112.9(3) yes
C(6) N(1) C(23) 123.5(3) yes
C(17) N(1) C(23) 123.6(3) yes
O(1) N(8) O(4) 124.4(3) yes
O(1) N(8) C(14) 116.4(2) yes
O(4) N(8) C(14) 119.1(2) yes
O(3) C(6) N(1) 124.9(3) yes
O(3) C(6) C(12) 126.8(3) yes
N(1) C(6) C(12) 108.3(2) yes
C(16) C(10) C(27) 118.8(4) yes
O(2) C(11) O(13) 126.4(3) yes
O(2) C(11) C(14) 110.3(3) yes
O(13) C(11) C(14) 123.3(3) yes
C(6) C(12) C(14) 112.4(2) yes
C(6) C(12) C(20) 104.4(2) yes
C(14) C(12) C(20) 119.6(3) yes
N(8) C(14) C(11) 103.1(2) yes
N(8) C(14) C(12) 107.7(2) yes
N(8) C(14) C(19) 107.8(2) yes
C(11) C(14) C(12) 114.2(2) yes
C(11) C(14) C(19) 109.6(2) yes
C(12) C(14) C(19) 113.7(3) yes
C(16) C(15) C(18) 118.1(3) yes
Br(1) C(16) C(10) 119.3(3) yes
Br(1) C(16) C(15) 119.1(2) yes
C(10) C(16) C(15) 121.6(3) yes
O(5) C(17) N(1) 123.8(3) yes
O(5) C(17) C(20) 127.1(3) yes
N(1) C(17) C(20) 109.1(3) yes
C(15) C(18) C(22) 120.7(4) yes
C(14) C(19) C(22) 113.7(2) yes
C(12) C(20) C(17) 104.6(2) yes
O(2) C(21) C(31) 106.7(3) yes
C(18) C(22) C(19) 119.9(3) yes
C(18) C(22) C(27) 119.6(3) yes
C(19) C(22) C(27) 120.4(3) yes
N(1) C(23) C(26) 112.6(3) yes
C(26) C(24) C(30) 120.7(4) yes
C(28) C(25) C(29) 120.3(4) yes
C(23) C(26) C(24) 119.3(3) yes
C(23) C(26) C(29) 121.5(3) yes
C(24) C(26) C(29) 119.1(3) yes
C(10) C(27) C(22) 121.1(3) yes
C(25) C(28) C(30) 119.7(4) yes
C(25) C(29) C(26) 120.1(4) yes
C(24) C(30) C(28) 120.2(4) yes
C(16) C(10) H(6) 120.6 no
C(27) C(10) H(6) 120.6 no
C(6) C(12) H(21) 106.6 no
C(14) C(12) H(21) 106.6 no
C(20) C(12) H(21) 106.6 no
C(16) C(15) H(7) 121.0 no
C(18) C(15) H(7) 121.0 no
C(15) C(18) H(8) 119.6 no
C(22) C(18) H(8) 119.6 no
C(14) C(19) H(14) 108.8 no
C(14) C(19) H(15) 108.8 no
C(22) C(19) H(14) 108.8 no
C(22) C(19) H(15) 108.8 no
H(14) C(19) H(15) 107.7 no
C(12) C(20) H(10) 110.8 no
C(12) C(20) H(11) 110.8 no
C(17) C(20) H(10) 110.8 no
C(17) C(20) H(11) 110.8 no
H(10) C(20) H(11) 108.9 no
O(2) C(21) H(12) 110.4 no
O(2) C(21) H(13) 110.4 no
C(31) C(21) H(12) 110.4 no
C(31) C(21) H(13) 110.4 no
H(12) C(21) H(13) 108.6 no
N(1) C(23) H(19) 109.1 no
N(1) C(23) H(20) 109.1 no
C(26) C(23) H(19) 109.1 no
C(26) C(23) H(20) 109.1 no
H(19) C(23) H(20) 107.8 no
C(26) C(24) H(1) 119.7 no
C(30) C(24) H(1) 119.7 no
C(28) C(25) H(2) 119.9 no
C(29) C(25) H(2) 119.8 no
C(10) C(27) H(9) 119.5 no
C(22) C(27) H(9) 119.5 no
C(25) C(28) H(3) 120.1 no
C(30) C(28) H(3) 120.2 no
C(25) C(29) H(4) 120.0 no
C(26) C(29) H(4) 120.0 no
C(24) C(30) H(5) 119.9 no
C(28) C(30) H(5) 119.9 no
C(21) C(31) H(16) 109.5 no
C(21) C(31) H(17) 109.5 no
C(21) C(31) H(18) 109.5 no
H(16) C(31) H(17) 109.5 no
H(16) C(31) H(18) 109.5 no
H(17) C(31) H(18) 109.5 no

loop_
_geom_bond_atom_site_label_1
_geom_bond_atom_site_label_2
_geom_bond_distance
_geom_bond_publ_flag
Br(1) C(16) 1.904(4) yes
O(1) N(8) 1.223(3) yes
O(2) C(11) 1.316(4) yes
O(2) C(21) 1.461(4) yes
O(3) C(6) 1.214(4) yes
O(4) N(8) 1.221(4) yes
O(5) C(17) 1.220(4) yes
O(13) C(11) 1.206(5) yes
N(1) C(6) 1.389(4) yes
N(1) C(17) 1.376(4) yes
N(1) C(23) 1.468(4) yes
N(8) C(14) 1.535(4) yes
C(6) C(12) 1.516(5) yes
C(10) C(16) 1.383(5) yes
C(10) C(27) 1.382(5) yes
C(11) C(14) 1.529(5) yes
C(12) C(14) 1.539(5) yes
C(12) C(20) 1.538(4) yes
C(14) C(19) 1.547(4) yes
C(15) C(16) 1.392(6) yes
C(15) C(18) 1.392(5) yes
C(17) C(20) 1.507(5) yes
C(18) C(22) 1.390(5) yes
C(19) C(22) 1.532(5) yes
C(21) C(31) 1.478(7) yes
C(22) C(27) 1.373(5) yes
C(23) C(26) 1.524(5) yes
C(24) C(26) 1.395(5) yes
C(24) C(30) 1.374(6) yes
C(25) C(28) 1.385(6) yes
C(25) C(29) 1.387(6) yes
C(26) C(29) 1.379(6) yes
C(28) C(30) 1.376(7) yes
C(10) H(6) 0.950 no
C(12) H(21) 1.000 no
C(15) H(7) 0.950 no
C(18) H(8) 0.950 no
C(19) H(14) 0.990 no
C(19) H(15) 0.990 no
C(20) H(10) 0.990 no
C(20) H(11) 0.990 no
C(21) H(12) 0.990 no
C(21) H(13) 0.990 no
C(23) H(19) 0.990 no
C(23) H(20) 0.990 no
C(24) H(1) 0.950 no
C(25) H(2) 0.950 no
C(27) H(9) 0.950 no
C(28) H(3) 0.950 no
C(29) H(4) 0.950 no
C(30) H(5) 0.950 no
C(31) H(16) 0.980 no
C(31) H(17) 0.980 no
C(31) H(18) 0.980 no

loop_
_geom_contact_atom_site_label_1
_geom_contact_atom_site_label_2
_geom_contact_distance
_geom_contact_site_symmetry_2
Br(1) C(10) 2.848(3) .
Br(1) C(15) 2.853(4) .
O(1) O(3) 3.202(3) .
O(1) O(4) 2.162(3) .
O(1) O(5) 3.398(4) 1_655
O(1) O(13) 3.177(4) .
O(1) N(1) 3.236(4) .
O(1) N(1) 3.129(4) 1_655
O(1) C(6) 2.776(4) .
O(1) C(11) 2.971(4) .
O(1) C(12) 2.711(4) .
O(1) C(14) 2.350(4) .
O(1) C(17) 3.394(5) .
O(1) C(17) 3.259(5) 1_655
O(1) C(20) 3.026(5) .
O(1) C(23) 3.201(5) 1_655
O(1) C(31) 3.467(5) 3_646
O(2) O(13) 2.251(4) .
O(2) N(8) 3.538(3) .
O(2) C(12) 2.755(4) .
O(2) C(14) 2.337(4) .
O(2) C(18) 3.031(4) .
O(2) C(19) 3.162(4) .
O(2) C(20) 2.858(4) .
O(2) C(22) 3.139(4) .
O(2) C(31) 2.357(5) .
O(3) O(1) 3.202(3) .
O(3) O(4) 3.130(4) 1_455
O(3) O(4) 3.444(4) .
O(3) N(1) 2.310(3) .
O(3) N(8) 2.944(4) .
O(3) C(10) 3.283(4) 2_566
O(3) C(12) 2.445(4) .
O(3) C(14) 2.970(4) .
O(3) C(17) 3.459(4) .
O(3) C(19) 3.216(4) .
O(3) C(19) 3.151(4) 2_466
O(3) C(20) 3.593(4) .
O(3) C(23) 2.907(4) .
O(3) C(27) 3.312(4) 2_566
O(3) C(29) 3.538(4) .
O(4) O(1) 2.162(3) .
O(4) O(3) 3.444(4) .
O(4) O(3) 3.130(4) 1_655
O(4) O(13) 3.077(4) .
O(4) N(1) 3.099(4) 1_655
O(4) C(6) 2.889(4) 1_655
O(4) C(11) 3.137(4) .
O(4) C(12) 3.537(4) .
O(4) C(12) 3.408(4) 1_655
O(4) C(14) 2.381(4) .
O(4) C(19) 2.668(4) .
O(4) C(19) 3.434(4) 2_566
O(4) C(23) 3.487(4) 1_655
O(4) C(27) 3.321(4) 2_566
O(5) O(1) 3.398(4) 1_455
O(5) N(1) 2.291(3) .
O(5) C(6) 3.463(4) .
O(5) C(12) 3.599(4) .
O(5) C(20) 2.444(4) .
O(5) C(21) 3.124(5) 3_646
O(5) C(23) 2.875(4) .
O(5) C(26) 3.430(4) .
O(5) C(31) 3.177(6) 3_546
O(13) O(1) 3.177(4) .
O(13) O(2) 2.251(4) .
O(13) O(4) 3.077(4) .
O(13) N(8) 2.652(4) .
O(13) C(12) 3.455(4) 1_655
O(13) C(14) 2.411(4) .
O(13) C(19) 3.209(4) .
O(13) C(20) 3.331(5) 1_655
O(13) C(21) 2.725(5) .
N(1) O(1) 3.129(4) 1_455
N(1) O(1) 3.236(4) .
N(1) O(3) 2.310(3) .
N(1) O(4) 3.099(4) 1_455
N(1) O(5) 2.291(3) .
N(1) N(8) 3.420(4) 1_455
N(1) C(12) 2.355(4) .
N(1) C(20) 2.349(4) .
N(1) C(24) 3.581(5) .
N(1) C(26) 2.489(4) .
N(1) C(29) 3.074(5) .
N(8) O(2) 3.538(3) .
N(8) O(3) 2.944(4) .
N(8) O(13) 2.652(4) .
N(8) N(1) 3.420(4) 1_655
N(8) C(6) 2.766(5) .
N(8) C(11) 2.399(4) .
N(8) C(12) 2.482(5) .
N(8) C(19) 2.491(4) .
N(8) C(20) 3.325(5) .
C(6) O(1) 2.776(4) .
C(6) O(4) 2.889(4) 1_455
C(6) O(5) 3.463(4) .
C(6) N(8) 2.766(5) .
C(6) C(14) 2.538(5) .
C(6) C(17) 2.304(5) .
C(6) C(19) 3.273(5) .
C(6) C(20) 2.413(4) .
C(6) C(23) 2.516(5) .
C(6) C(26) 3.439(5) .
C(6) C(29) 3.564(5) .
C(10) Br(1) 2.848(3) .
C(10) O(3) 3.283(4) 2_466
C(10) C(15) 2.423(6) .
C(10) C(18) 2.773(6) .
C(10) C(22) 2.399(6) .
C(11) O(1) 2.971(4) .
C(11) O(4) 3.137(4) .
C(11) N(8) 2.399(4) .
C(11) C(12) 2.575(5) .
C(11) C(18) 3.227(5) .
C(11) C(19) 2.513(4) .
C(11) C(20) 3.017(5) .
C(11) C(21) 2.375(5) .
C(11) C(22) 3.099(5) .
C(11) C(31) 3.581(6) .
C(12) O(1) 2.711(4) .
C(12) O(2) 2.755(4) .
C(12) O(3) 2.445(4) .
C(12) O(4) 3.408(4) 1_455
C(12) O(4) 3.537(4) .
C(12) O(5) 3.599(4) .
C(12) O(13) 3.455(4) 1_455
C(12) N(1) 2.355(4) .
C(12) N(8) 2.482(5) .
C(12) C(11) 2.575(5) .
C(12) C(17) 2.409(5) .
C(12) C(19) 2.584(5) .
C(12) C(22) 3.139(4) .
C(12) C(27) 3.467(5) .
C(14) O(1) 2.350(4) .
C(14) O(2) 2.337(4) .
C(14) O(3) 2.970(4) .
C(14) O(4) 2.381(4) .
C(14) O(13) 2.411(4) .
C(14) C(6) 2.538(5) .
C(14) C(18) 3.351(5) .
C(14) C(20) 2.660(5) .
C(14) C(22) 2.578(4) .
C(14) C(27) 3.459(5) .
C(15) Br(1) 2.853(4) .
C(15) C(10) 2.423(6) .
C(15) C(22) 2.418(5) .
C(15) C(27) 2.780(5) .
C(16) C(18) 2.387(6) .
C(16) C(22) 2.758(5) .
C(16) C(27) 2.380(5) .
C(17) O(1) 3.259(5) 1_455
C(17) O(1) 3.394(5) .
C(17) O(3) 3.459(4) .
C(17) C(6) 2.304(5) .
C(17) C(12) 2.409(5) .
C(17) C(23) 2.506(5) .
C(17) C(26) 3.282(5) .
C(18) O(2) 3.031(4) .
C(18) C(10) 2.773(6) .
C(18) C(11) 3.227(5) .
C(18) C(14) 3.351(5) .
C(18) C(16) 2.387(6) .
C(18) C(19) 2.531(5) .
C(18) C(27) 2.388(5) .
C(19) O(2) 3.162(4) .
C(19) O(3) 3.216(4) .
C(19) O(3) 3.151(4) 2_566
C(19) O(4) 2.668(4) .
C(19) O(4) 3.434(4) 2_466
C(19) O(13) 3.209(4) .
C(19) N(8) 2.491(4) .
C(19) C(6) 3.273(5) .
C(19) C(11) 2.513(4) .
C(19) C(12) 2.584(5) .
C(19) C(18) 2.531(5) .
C(19) C(27) 2.523(5) .
C(20) O(1) 3.026(5) .
C(20) O(2) 2.858(4) .
C(20) O(3) 3.593(4) .
C(20) O(5) 2.444(4) .
C(20) O(13) 3.331(5) 1_455
C(20) N(1) 2.349(4) .
C(20) N(8) 3.325(5) .
C(20) C(6) 2.413(4) .
C(20) C(11) 3.017(5) .
C(20) C(14) 2.660(5) .
C(21) O(5) 3.124(5) 3_656
C(21) O(13) 2.725(5) .
C(21) C(11) 2.375(5) .
C(22) O(2) 3.139(4) .
C(22) C(10) 2.399(6) .
C(22) C(11) 3.099(5) .
C(22) C(12) 3.139(4) .
C(22) C(14) 2.578(4) .
C(22) C(15) 2.418(5) .
C(22) C(16) 2.758(5) .
C(23) O(1) 3.201(5) 1_455
C(23) O(3) 2.907(4) .
C(23) O(4) 3.487(4) 1_455
C(23) O(5) 2.875(4) .
C(23) C(6) 2.516(5) .
C(23) C(17) 2.506(5) .
C(23) C(24) 2.520(5) .
C(23) C(29) 2.534(6) .
C(24) N(1) 3.581(5) .
C(24) C(23) 2.520(5) .
C(24) C(25) 2.752(7) .
C(24) C(28) 2.383(7) .
C(24) C(29) 2.392(6) .
C(25) C(24) 2.752(7) .
C(25) C(26) 2.396(7) .
C(25) C(30) 2.387(7) .
C(26) O(5) 3.430(4) .
C(26) N(1) 2.489(4) .
C(26) C(6) 3.439(5) .
C(26) C(17) 3.282(5) .
C(26) C(25) 2.396(7) .
C(26) C(28) 2.777(6) .
C(26) C(30) 2.406(5) .
C(27) O(3) 3.312(4) 2_466
C(27) O(4) 3.321(4) 2_466
C(27) C(12) 3.467(5) .
C(27) C(14) 3.459(5) .
C(27) C(15) 2.780(5) .
C(27) C(16) 2.380(5) .
C(27) C(18) 2.388(5) .
C(27) C(19) 2.523(5) .
C(28) C(24) 2.383(7) .
C(28) C(26) 2.777(6) .
C(28) C(29) 2.404(5) .
C(29) O(3) 3.538(4) .
C(29) N(1) 3.074(5) .
C(29) C(6) 3.564(5) .
C(29) C(23) 2.534(6) .
C(29) C(24) 2.392(6) .
C(29) C(28) 2.404(5) .
C(29) C(30) 2.767(6) .
C(30) C(25) 2.387(7) .
C(30) C(26) 2.406(5) .
C(30) C(29) 2.767(6) .
C(31) O(1) 3.467(5) 3_656
C(31) O(2) 2.357(5) .
C(31) O(5) 3.177(6) 3_556
C(31) C(11) 3.581(6) .
Br(1) H(2) 3.247 1_465
Br(1) H(6) 2.922 .
Br(1) H(7) 3.594 1_455
Br(1) H(7) 2.932 .
Br(1) H(7) 3.345 2_476
Br(1) H(8) 3.347 1_455
O(1) H(4) 3.080 .
O(1) H(10) 2.657 .
O(1) H(17) 2.594 3_646
O(1) H(19) 3.327 1_655
O(1) H(20) 2.661 1_655
O(2) H(8) 2.859 .
O(2) H(10) 2.671 .
O(2) H(11) 2.760 .
O(2) H(12) 2.030 .
O(2) H(13) 2.031 .
O(2) H(14) 3.503 .
O(2) H(16) 2.782 .
O(2) H(17) 3.163 .
O(2) H(18) 2.351 .
O(2) H(21) 2.816 .
O(3) H(4) 2.813 .
O(3) H(6) 2.682 2_566
O(3) H(9) 3.442 .
O(3) H(9) 2.735 2_566
O(3) H(14) 2.548 2_466
O(3) H(15) 2.587 .
O(3) H(15) 2.915 2_466
O(3) H(19) 2.591 .
O(3) H(21) 2.801 .
O(4) H(9) 3.135 1_655
O(4) H(9) 2.783 2_566
O(4) H(14) 2.439 .
O(4) H(15) 2.701 .
O(4) H(15) 2.595 2_566
O(4) H(19) 3.164 1_655
O(4) H(20) 3.540 1_655
O(4) H(21) 2.900 1_655
O(5) H(1) 3.577 .
O(5) H(3) 3.513 3_656
O(5) H(5) 2.989 3_556
O(5) H(10) 2.799 .
O(5) H(11) 2.733 .
O(5) H(12) 2.828 3_646
O(5) H(13) 2.675 3_646
O(5) H(16) 2.821 3_546
O(5) H(17) 3.222 3_546
O(5) H(17) 3.209 3_646
O(5) H(18) 2.964 3_546
O(5) H(20) 2.662 .
O(13) H(8) 3.275 .
O(13) H(10) 3.420 .
O(13) H(11) 2.618 1_655
O(13) H(12) 2.865 .
O(13) H(13) 2.580 .
O(13) H(14) 2.984 .
O(13) H(21) 2.700 1_655
N(1) H(4) 2.915 .
N(1) H(10) 2.973 .
N(1) H(11) 3.044 .
N(1) H(17) 3.448 3_646
N(1) H(19) 2.021 .
N(1) H(20) 2.021 .
N(1) H(21) 2.878 .
N(8) H(9) 3.347 2_566
N(8) H(10) 3.115 .
N(8) H(14) 2.642 .
N(8) H(15) 2.667 .
N(8) H(20) 3.463 1_655
N(8) H(21) 3.299 .
N(8) H(21) 3.436 1_655
C(6) H(4) 3.024 .
C(6) H(9) 3.582 .
C(6) H(10) 3.022 .
C(6) H(11) 3.134 .
C(6) H(15) 2.981 .
C(6) H(19) 2.596 .
C(6) H(20) 3.224 .
C(6) H(21) 2.040 .
C(10) H(4) 3.035 2_466
C(10) H(7) 3.280 .
C(10) H(8) 3.086 1_455
C(10) H(9) 2.026 .
C(10) H(14) 3.042 1_455
C(11) H(8) 2.880 .
C(11) H(10) 2.673 .
C(11) H(11) 3.333 .
C(11) H(12) 2.709 .
C(11) H(13) 2.575 .
C(11) H(14) 2.655 .
C(11) H(15) 3.359 .
C(11) H(21) 2.973 .
C(12) H(9) 3.290 .
C(12) H(10) 2.105 .
C(12) H(11) 2.105 .
C(12) H(14) 3.417 .
C(12) H(15) 2.773 .
C(14) H(8) 3.331 .
C(14) H(9) 3.513 .
C(14) H(10) 2.699 .
C(14) H(11) 3.214 .
C(14) H(14) 2.088 .
C(14) H(15) 2.089 .
C(14) H(21) 2.061 .
C(15) H(6) 3.279 .
C(15) H(8) 2.036 .
C(16) H(6) 2.037 .
C(16) H(7) 2.050 .
C(16) H(8) 3.469 1_455
C(16) H(8) 3.248 .
C(16) H(9) 3.238 .
C(17) H(10) 2.076 .
C(17) H(11) 2.076 .
C(17) H(12) 3.570 3_646
C(17) H(13) 3.308 3_646
C(17) H(17) 3.067 3_646
C(17) H(19) 3.267 .
C(17) H(20) 2.653 .
C(17) H(21) 2.930 .
C(18) H(6) 3.117 1_655
C(18) H(7) 2.049 .
C(18) H(9) 3.245 .
C(18) H(12) 3.253 .
C(18) H(14) 2.648 .
C(18) H(15) 3.293 .
C(19) H(6) 3.347 1_655
C(19) H(8) 2.672 .
C(19) H(9) 2.663 .
C(19) H(9) 3.564 2_566
C(19) H(21) 2.599 .
C(20) H(3) 3.448 3_656
C(20) H(17) 3.468 3_646
C(20) H(18) 3.584 .
C(20) H(21) 2.060 .
C(21) H(3) 3.429 1_565
C(21) H(8) 3.262 .
C(21) H(16) 2.027 .
C(21) H(17) 2.027 .
C(21) H(18) 2.027 .
C(22) H(6) 3.256 .
C(22) H(6) 3.518 1_655
C(22) H(7) 3.279 .
C(22) H(8) 2.035 .
C(22) H(9) 2.018 .
C(22) H(14) 2.076 .
C(22) H(15) 2.076 .
C(22) H(21) 2.651 .
C(23) H(1) 2.660 .
C(23) H(2) 3.404 1_455
C(23) H(4) 2.693 .
C(24) H(2) 3.265 1_455
C(24) H(3) 3.241 .
C(24) H(4) 3.253 .
C(24) H(5) 2.023 .
C(24) H(13) 2.810 3_646
C(24) H(19) 3.119 .
C(24) H(20) 2.547 .
C(25) H(1) 3.249 1_655
C(25) H(3) 2.035 .
C(25) H(4) 2.035 .
C(25) H(5) 3.246 .
C(25) H(7) 3.271 1_545
C(25) H(20) 3.289 1_655
C(26) H(1) 2.040 .
C(26) H(2) 3.252 .
C(26) H(4) 2.028 .
C(26) H(5) 3.263 .
C(26) H(13) 3.118 3_646
C(26) H(17) 3.488 3_646
C(26) H(19) 2.071 .
C(26) H(20) 2.071 .
C(27) H(6) 2.037 .
C(27) H(8) 3.244 .
C(27) H(14) 3.240 1_455
C(27) H(14) 3.239 .
C(27) H(15) 2.596 .
C(27) H(21) 2.694 .
C(28) H(1) 3.239 .
C(28) H(1) 3.575 1_655
C(28) H(2) 2.033 .
C(28) H(4) 3.260 .
C(28) H(5) 2.025 .
C(28) H(7) 3.035 1_545
C(28) H(10) 3.138 3_646
C(28) H(12) 3.516 1_545
C(28) H(16) 3.230 1_545
C(29) H(1) 3.249 .
C(29) H(2) 2.034 .
C(29) H(3) 3.262 .
C(29) H(6) 3.367 2_566
C(29) H(17) 3.336 3_646
C(29) H(19) 2.800 .
C(29) H(20) 3.325 .
C(29) H(20) 3.451 1_655
C(30) H(1) 2.021 .
C(30) H(2) 3.244 .
C(30) H(3) 2.027 .
C(30) H(7) 3.531 1_545
C(30) H(10) 3.210 3_646
C(30) H(13) 3.146 3_646
C(30) H(16) 2.990 1_545
C(31) H(3) 3.408 1_565
C(31) H(5) 3.158 1_565
C(31) H(10) 3.594 3_656
C(31) H(12) 2.045 .
C(31) H(13) 2.045 .
C(31) H(20) 3.434 3_556
H(1) O(5) 3.577 .
H(1) C(23) 2.660 .
H(1) C(25) 3.249 1_455
H(1) C(26) 2.040 .
H(1) C(28) 3.575 1_455
H(1) C(28) 3.239 .
H(1) C(29) 3.249 .
H(1) C(30) 2.021 .
H(1) H(2) 2.806 1_455
H(1) H(3) 3.385 1_455
H(1) H(5) 2.318 .
H(1) H(11) 2.992 3_546
H(1) H(13) 2.967 3_646
H(1) H(18) 2.839 3_546
H(1) H(19) 3.293 .
H(1) H(20) 2.318 .
H(2) Br(1) 3.247 1_645
H(2) C(23) 3.404 1_655
H(2) C(24) 3.265 1_655
H(2) C(26) 3.252 .
H(2) C(28) 2.033 .
H(2) C(29) 2.034 .
H(2) C(30) 3.244 .
H(2) H(1) 2.806 1_655
H(2) H(3) 2.336 .
H(2) H(4) 2.334 .
H(2) H(7) 3.426 1_545
H(2) H(19) 3.276 1_655
H(2) H(20) 2.894 1_655
H(3) O(5) 3.513 3_646
H(3) C(20) 3.448 3_646
H(3) C(21) 3.429 1_545
H(3) C(24) 3.241 .
H(3) C(25) 2.035 .
H(3) C(29) 3.262 .
H(3) C(30) 2.027 .
H(3) C(31) 3.408 1_545
H(3) H(1) 3.385 1_655
H(3) H(2) 2.336 .
H(3) H(5) 2.327 .
H(3) H(7) 3.076 1_545
H(3) H(10) 2.793 3_646
H(3) H(11) 3.466 3_646
H(3) H(12) 2.665 1_545
H(3) H(16) 2.811 1_545
H(3) H(17) 3.550 1_545
H(4) O(1) 3.080 .
H(4) O(3) 2.813 .
H(4) N(1) 2.915 .
H(4) C(6) 3.024 .
H(4) C(10) 3.035 2_566
H(4) C(23) 2.693 .
H(4) C(24) 3.253 .
H(4) C(25) 2.035 .
H(4) C(26) 2.028 .
H(4) C(28) 3.260 .
H(4) H(2) 2.334 .
H(4) H(6) 2.679 2_566
H(4) H(17) 3.478 3_646
H(4) H(19) 2.781 .
H(4) H(19) 3.536 1_655
H(4) H(20) 3.174 1_655
H(5) O(5) 2.989 3_546
H(5) C(24) 2.023 .
H(5) C(25) 3.246 .
H(5) C(26) 3.263 .
H(5) C(28) 2.025 .
H(5) C(31) 3.158 1_545
H(5) H(1) 2.318 .
H(5) H(3) 2.327 .
H(5) H(10) 2.950 3_646
H(5) H(11) 3.317 3_546
H(5) H(13) 3.502 3_646
H(5) H(16) 2.302 1_545
H(5) H(17) 3.224 1_545
H(6) Br(1) 2.922 .
H(6) O(3) 2.682 2_466
H(6) C(15) 3.279 .
H(6) C(16) 2.037 .
H(6) C(18) 3.117 1_455
H(6) C(19) 3.347 1_455
H(6) C(22) 3.518 1_455
H(6) C(22) 3.256 .
H(6) C(27) 2.037 .
H(6) C(29) 3.367 2_466
H(6) H(4) 2.679 2_466
H(6) H(8) 2.584 1_455
H(6) H(9) 2.333 .
H(6) H(14) 2.490 1_455
H(6) H(19) 3.351 2_466
H(7) Br(1) 2.932 .
H(7) Br(1) 3.594 1_655
H(7) Br(1) 3.345 2_576
H(7) C(10) 3.280 .
H(7) C(16) 2.050 .
H(7) C(18) 2.049 .
H(7) C(22) 3.279 .
H(7) C(25) 3.271 1_565
H(7) C(28) 3.035 1_565
H(7) C(30) 3.531 1_565
H(7) H(2) 3.426 1_565
H(7) H(3) 3.076 1_565
H(7) H(8) 2.350 .
H(8) Br(1) 3.347 1_655
H(8) O(2) 2.859 .
H(8) O(13) 3.275 .
H(8) C(10) 3.086 1_655
H(8) C(11) 2.880 .
H(8) C(14) 3.331 .
H(8) C(15) 2.036 .
H(8) C(16) 3.248 .
H(8) C(16) 3.469 1_655
H(8) C(19) 2.672 .
H(8) C(21) 3.262 .
H(8) C(22) 2.035 .
H(8) C(27) 3.244 .
H(8) H(6) 2.584 1_655
H(8) H(7) 2.350 .
H(8) H(12) 2.727 .
H(8) H(14) 2.496 .
H(8) H(15) 3.559 .
H(9) O(3) 3.442 .
H(9) O(3) 2.735 2_466
H(9) O(4) 3.135 1_455
H(9) O(4) 2.783 2_466
H(9) N(8) 3.347 2_466
H(9) C(6) 3.582 .
H(9) C(10) 2.026 .
H(9) C(12) 3.290 .
H(9) C(14) 3.513 .
H(9) C(16) 3.238 .
H(9) C(18) 3.245 .
H(9) C(19) 2.663 .
H(9) C(19) 3.564 2_466
H(9) C(22) 2.018 .
H(9) H(6) 2.333 .
H(9) H(14) 2.853 1_455
H(9) H(14) 3.484 .
H(9) H(15) 2.403 .
H(9) H(15) 2.765 2_466
H(9) H(21) 2.559 .
H(10) O(1) 2.657 .
H(10) O(2) 2.671 .
H(10) O(5) 2.799 .
H(10) O(13) 3.420 .
H(10) N(1) 2.973 .
H(10) N(8) 3.115 .
H(10) C(6) 3.022 .
H(10) C(11) 2.673 .
H(10) C(12) 2.105 .
H(10) C(14) 2.699 .
H(10) C(17) 2.076 .
H(10) C(28) 3.138 3_656
H(10) C(30) 3.210 3_656
H(10) C(31) 3.594 3_646
H(10) H(3) 2.793 3_656
H(10) H(5) 2.950 3_656
H(10) H(11) 1.611 .
H(10) H(16) 3.448 3_646
H(10) H(17) 2.963 3_646
H(10) H(18) 3.515 .
H(10) H(21) 2.791 .
H(11) O(2) 2.760 .
H(11) O(5) 2.733 .
H(11) O(13) 2.618 1_455
H(11) N(1) 3.044 .
H(11) C(6) 3.134 .
H(11) C(11) 3.333 .
H(11) C(12) 2.105 .
H(11) C(14) 3.214 .
H(11) C(17) 2.076 .
H(11) H(1) 2.992 3_556
H(11) H(3) 3.466 3_656
H(11) H(5) 3.317 3_556
H(11) H(10) 1.611 .
H(11) H(18) 2.868 .
H(11) H(21) 2.190 .
H(12) O(2) 2.030 .
H(12) O(5) 2.828 3_656
H(12) O(13) 2.865 .
H(12) C(11) 2.709 .
H(12) C(17) 3.570 3_656
H(12) C(18) 3.253 .
H(12) C(28) 3.516 1_565
H(12) C(31) 2.045 .
H(12) H(3) 2.665 1_565
H(12) H(8) 2.727 .
H(12) H(13) 1.608 .
H(12) H(16) 2.203 .
H(12) H(17) 2.515 .
H(12) H(18) 2.797 .
H(13) O(2) 2.031 .
H(13) O(5) 2.675 3_656
H(13) O(13) 2.580 .
H(13) C(11) 2.575 .
H(13) C(17) 3.308 3_656
H(13) C(24) 2.810 3_656
H(13) C(26) 3.118 3_656
H(13) C(30) 3.146 3_656
H(13) C(31) 2.045 .
H(13) H(1) 2.967 3_656
H(13) H(5) 3.502 3_656
H(13) H(12) 1.608 .
H(13) H(16) 2.798 .
H(13) H(17) 2.204 .
H(13) H(18) 2.514 .
H(14) O(2) 3.503 .
H(14) O(3) 2.548 2_566
H(14) O(4) 2.439 .
H(14) O(13) 2.984 .
H(14) N(8) 2.642 .
H(14) C(10) 3.042 1_655
H(14) C(11) 2.655 .
H(14) C(12) 3.417 .
H(14) C(14) 2.088 .
H(14) C(18) 2.648 .
H(14) C(22) 2.076 .
H(14) C(27) 3.239 .
H(14) C(27) 3.240 1_655
H(14) H(6) 2.490 1_655
H(14) H(8) 2.496 .
H(14) H(9) 3.484 .
H(14) H(9) 2.853 1_655
H(14) H(15) 1.599 .
H(14) H(15) 3.481 2_566
H(14) H(21) 3.538 .
H(15) O(3) 2.587 .
H(15) O(3) 2.915 2_566
H(15) O(4) 2.701 .
H(15) O(4) 2.595 2_466
H(15) N(8) 2.667 .
H(15) C(6) 2.981 .
H(15) C(11) 3.359 .
H(15) C(12) 2.773 .
H(15) C(14) 2.089 .
H(15) C(18) 3.293 .
H(15) C(22) 2.076 .
H(15) C(27) 2.596 .
H(15) H(8) 3.559 .
H(15) H(9) 2.403 .
H(15) H(9) 2.765 2_566
H(15) H(14) 1.599 .
H(15) H(14) 3.481 2_466
H(15) H(21) 2.790 .
H(16) O(2) 2.782 .
H(16) O(5) 2.821 3_556
H(16) C(21) 2.027 .
H(16) C(28) 3.230 1_565
H(16) C(30) 2.990 1_565
H(16) H(3) 2.811 1_565
H(16) H(5) 2.302 1_565
H(16) H(10) 3.448 3_656
H(16) H(12) 2.203 .
H(16) H(13) 2.798 .
H(16) H(17) 1.600 .
H(16) H(18) 1.600 .
H(17) O(1) 2.594 3_656
H(17) O(2) 3.163 .
H(17) O(5) 3.222 3_556
H(17) O(5) 3.209 3_656
H(17) N(1) 3.448 3_656
H(17) C(17) 3.067 3_656
H(17) C(20) 3.468 3_656
H(17) C(21) 2.027 .
H(17) C(26) 3.488 3_656
H(17) C(29) 3.336 3_656
H(17) H(3) 3.550 1_565
H(17) H(4) 3.478 3_656
H(17) H(5) 3.224 1_565
H(17) H(10) 2.963 3_656
H(17) H(12) 2.515 .
H(17) H(13) 2.204 .
H(17) H(16) 1.600 .
H(17) H(18) 1.600 .
H(17) H(20) 3.001 3_556
H(18) O(2) 2.351 .
H(18) O(5) 2.964 3_556
H(18) C(20) 3.584 .
H(18) C(21) 2.027 .
H(18) H(1) 2.839 3_556
H(18) H(10) 3.515 .
H(18) H(11) 2.868 .
H(18) H(12) 2.797 .
H(18) H(13) 2.514 .
H(18) H(16) 1.600 .
H(18) H(17) 1.600 .
H(18) H(20) 3.026 3_556
H(19) O(1) 3.327 1_455
H(19) O(3) 2.591 .
H(19) O(4) 3.164 1_455
H(19) N(1) 2.021 .
H(19) C(6) 2.596 .
H(19) C(17) 3.267 .
H(19) C(24) 3.119 .
H(19) C(26) 2.071 .
H(19) C(29) 2.800 .
H(19) H(1) 3.293 .
H(19) H(2) 3.276 1_455
H(19) H(4) 3.536 1_455
H(19) H(4) 2.781 .
H(19) H(6) 3.351 2_566
H(19) H(20) 1.600 .
H(20) O(1) 2.661 1_455
H(20) O(4) 3.540 1_455
H(20) O(5) 2.662 .
H(20) N(1) 2.021 .
H(20) N(8) 3.463 1_455
H(20) C(6) 3.224 .
H(20) C(17) 2.653 .
H(20) C(24) 2.547 .
H(20) C(25) 3.289 1_455
H(20) C(26) 2.071 .
H(20) C(29) 3.451 1_455
H(20) C(29) 3.325 .
H(20) C(31) 3.434 3_546
H(20) H(1) 2.318 .
H(20) H(2) 2.894 1_455
H(20) H(4) 3.174 1_455
H(20) H(17) 3.001 3_546
H(20) H(18) 3.026 3_546
H(20) H(19) 1.600 .
H(21) O(2) 2.816 .
H(21) O(3) 2.801 .
H(21) O(4) 2.900 1_455
H(21) O(13) 2.700 1_455
H(21) N(1) 2.878 .
H(21) N(8) 3.436 1_455
H(21) N(8) 3.299 .
H(21) C(6) 2.040 .
H(21) C(11) 2.973 .
H(21) C(14) 2.061 .
H(21) C(17) 2.930 .
H(21) C(19) 2.599 .
H(21) C(20) 2.060 .
H(21) C(22) 2.651 .
H(21) C(27) 2.694 .
H(21) H(9) 2.559 .
H(21) H(10) 2.791 .
H(21) H(11) 2.190 .
H(21) H(14) 3.538 .
H(21) H(15) 2.790 .

loop_
_geom_torsion_atom_site_label_1
_geom_torsion_atom_site_label_2
_geom_torsion_atom_site_label_3
_geom_torsion_atom_site_label_4
_geom_torsion
C(11) O(2) C(21) C(31) -169.1(3)
C(21) O(2) C(11) O(13) 3.6(5)
C(21) O(2) C(11) C(14) -174.1(2)
C(6) N(1) C(17) O(5) 178.5(3)
C(6) N(1) C(17) C(20) -0.7(4)
C(17) N(1) C(6) O(3) 173.4(3)
C(17) N(1) C(6) C(12) -5.0(4)
C(6) N(1) C(23) C(26) 99.8(4)
C(23) N(1) C(6) O(3) -8.3(6)
C(23) N(1) C(6) C(12) 173.2(3)
C(17) N(1) C(23) C(26) -82.1(4)
C(23) N(1) C(17) O(5) 0.2(4)
C(23) N(1) C(17) C(20) -178.9(3)
O(1) N(8) C(14) C(11) 81.7(3)
O(1) N(8) C(14) C(12) -39.3(3)
O(1) N(8) C(14) C(19) -162.4(3)
O(4) N(8) C(14) C(11) -96.5(3)
O(4) N(8) C(14) C(12) 142.5(3)
O(4) N(8) C(14) C(19) 19.4(4)
O(3) C(6) C(12) C(14) -39.0(5)
O(3) C(6) C(12) C(20) -170.1(3)
N(1) C(6) C(12) C(14) 139.4(3)
N(1) C(6) C(12) C(20) 8.3(4)
C(16) C(10) C(27) C(22) -1.9(5)
C(27) C(10) C(16) Br(1) -178.1(2)
C(27) C(10) C(16) C(15) 3.4(5)
O(2) C(11) C(14) N(8) -154.1(2)
O(2) C(11) C(14) C(12) -37.6(4)
O(2) C(11) C(14) C(19) 91.3(3)
O(13) C(11) C(14) N(8) 28.2(4)
O(13) C(11) C(14) C(12) 144.6(3)
O(13) C(11) C(14) C(19) -86.5(4)
C(6) C(12) C(14) N(8) -40.5(3)
C(6) C(12) C(14) C(11) -154.3(3)
C(6) C(12) C(14) C(19) 79.0(3)
C(6) C(12) C(20) C(17) -8.3(3)
C(14) C(12) C(20) C(17) -135.0(3)
C(20) C(12) C(14) N(8) 82.4(3)
C(20) C(12) C(14) C(11) -31.4(4)
C(20) C(12) C(14) C(19) -158.1(3)
N(8) C(14) C(19) C(22) -178.3(2)
C(11) C(14) C(19) C(22) -66.8(4)
C(12) C(14) C(19) C(22) 62.3(3)
C(16) C(15) C(18) C(22) 0.5(5)
C(18) C(15) C(16) Br(1) 178.8(2)
C(18) C(15) C(16) C(10) -2.7(5)
O(5) C(17) C(20) C(12) -173.2(3)
N(1) C(17) C(20) C(12) 5.9(4)
C(15) C(18) C(22) C(19) 179.0(3)
C(15) C(18) C(22) C(27) 0.9(5)
C(14) C(19) C(22) C(18) 84.3(4)
C(14) C(19) C(22) C(27) -97.6(3)
C(18) C(22) C(27) C(10) -0.2(4)
C(19) C(22) C(27) C(10) -178.3(3)
N(1) C(23) C(26) C(24) 123.6(3)
N(1) C(23) C(26) C(29) -58.6(4)
C(26) C(24) C(30) C(28) 1.0(6)
C(30) C(24) C(26) C(23) 177.5(3)
C(30) C(24) C(26) C(29) -0.3(6)
C(28) C(25) C(29) C(26) -2.0(6)
C(29) C(25) C(28) C(30) 2.6(7)
C(23) C(26) C(29) C(25) -176.9(3)
C(24) C(26) C(29) C(25) 0.8(6)
C(25) C(28) C(30) C(24) -2.1(7)
